data_7208415
loop_
_publ_author_name
'Guo, Min'
'Sun, Zhong-Ming'

_publ_section_title
;
 Solvents control over the degree of interpenetration in metal-organic
 frameworks and their high sensitivities for detecting nitrobenzene at ppm
 level
;
_journal_issue 31
_journal_name_full 'Journal of Materials Chemistry'
_journal_page_first 15939
_journal_paper_doi 10.1039/c2jm32066e
_journal_volume 22
_journal_year 2012
_chemical_formula_sum 'C32 H26 N2 O9 Zn1.5'
_chemical_formula_weight 680.60
_chemical_name_systematic
;
?
;
_space_group_IT_number 2
_symmetry_cell_setting triclinic
_symmetry_space_group_name_Hall '-P 1'
_symmetry_space_group_name_H-M 'P -1'
_atom_sites_solution_hydrogens geom
_atom_sites_solution_primary direct
_atom_sites_solution_secondary difmap
_audit_creation_method SHELXL-97
_cell_angle_alpha 76.8270(10)
_cell_angle_beta 75.9530(10)
_cell_angle_gamma 79.3840(10)
_cell_formula_units_Z 2
_cell_length_a 8.9810(5)
_cell_length_b 12.2471(7)
_cell_length_c 15.8888(9)
_cell_measurement_reflns_used 3142
_cell_measurement_temperature 153(2)
_cell_measurement_theta_max 25.93
_cell_measurement_theta_min 2.65
_cell_volume 1635.31(16)
_computing_cell_refinement 'Bruker SMART'
_computing_data_collection 'Bruker SMART'
_computing_data_reduction 'Bruker SAINT'
_computing_molecular_graphics 'Bruker SHELXTL'
_computing_publication_material 'Bruker SHELXTL'
_computing_structure_refinement 'SHELXL-97 (Sheldrick, 1997)'
_computing_structure_solution 'SHELXS-97 (Sheldrick, 1990)'
_diffrn_ambient_temperature 153(2)
_diffrn_measured_fraction_theta_full 0.984
_diffrn_measured_fraction_theta_max 0.984
_diffrn_measurement_device_type 'CCD area detector'
_diffrn_measurement_method 'phi and omega scans'
_diffrn_radiation_monochromator graphite
_diffrn_radiation_source 'fine-focus sealed tube'
_diffrn_radiation_type MoK\a
_diffrn_radiation_wavelength 0.71073
_diffrn_reflns_av_R_equivalents 0.0173
_diffrn_reflns_av_sigmaI/netI 0.0392
_diffrn_reflns_limit_h_max 9
_diffrn_reflns_limit_h_min -11
_diffrn_reflns_limit_k_max 15
_diffrn_reflns_limit_k_min -14
_diffrn_reflns_limit_l_max 19
_diffrn_reflns_limit_l_min -18
_diffrn_reflns_number 9139
_diffrn_reflns_theta_full 26.09
_diffrn_reflns_theta_max 26.09
_diffrn_reflns_theta_min 1.35
_exptl_absorpt_coefficient_mu 1.163
_exptl_absorpt_correction_T_max 0.7453
_exptl_absorpt_correction_T_min 0.6734
_exptl_absorpt_correction_type multi-scan
_exptl_crystal_colour colorless
_exptl_crystal_density_diffrn 1.382
_exptl_crystal_density_meas 0
_exptl_crystal_density_method 'not measured'
_exptl_crystal_description shuttle-like
_exptl_crystal_F_000 698
_exptl_crystal_size_max 0.16
_exptl_crystal_size_mid 0.12
_exptl_crystal_size_min 0.08
_refine_diff_density_max 1.869
_refine_diff_density_min -0.769
_refine_diff_density_rms 0.221
_refine_ls_extinction_method none
_refine_ls_goodness_of_fit_ref 1.073
_refine_ls_hydrogen_treatment constr
_refine_ls_matrix_type full
_refine_ls_number_parameters 403
_refine_ls_number_reflns 6389
_refine_ls_number_restraints 6
_refine_ls_restrained_S_all 1.073
_refine_ls_R_factor_all 0.0776
_refine_ls_R_factor_gt 0.0636
_refine_ls_shift/su_max 0.000
_refine_ls_shift/su_mean 0.000
_refine_ls_structure_factor_coef Fsqd
_refine_ls_weighting_details 'calc w=1/[\s^2^(Fo^2^)+(0.1337P)^2^+3.0307P] where P=(Fo^2^+2Fc^2^)/3'
_refine_ls_weighting_scheme calc
_refine_ls_wR_factor_gt 0.1955
_refine_ls_wR_factor_ref 0.2114
_reflns_number_gt 5172
_reflns_number_total 6389
_reflns_threshold_expression >2sigma(I)
_cod_data_source_file c2jm32066e.txt
_cod_data_source_block 1a
_cod_original_sg_symbol_H-M P-1
_cod_original_formula_sum 'C32 H26 N2 O9 Zn1.50'
_cod_database_code 7208415

loop_
_symmetry_equiv_pos_as_xyz
'x, y, z'
'-x, -y, -z'

loop_
_atom_site_label
_atom_site_type_symbol
_atom_site_fract_x
_atom_site_fract_y
_atom_site_fract_z
_atom_site_U_iso_or_equiv
_atom_site_adp_type
_atom_site_occupancy
_atom_site_symmetry_multiplicity
_atom_site_calc_flag
_atom_site_refinement_flags
Zn1 Zn 0.0000 0.5000 0.5000 0.0235(2) Uani 1 2 d S
N1 N -0.7228(5) 0.8943(4) 0.5523(3) 0.0414(11) Uani 1 1 d .
O1 O 0.5012(5) 0.9951(3) -0.1882(3) 0.0437(10) Uani 1 1 d .
C1 C 0.3558(7) 0.8719(4) -0.0700(3) 0.0359(12) Uani 1 1 d .
Zn2 Zn -0.34011(6) 0.64668(4) 0.55962(3) 0.02239(19) Uani 1 1 d .
N2 N -0.5218(5) 0.7681(4) 0.5741(3) 0.0367(10) Uani 1 1 d .
O2 O 0.1669(5) 0.8464(3) -0.1457(3) 0.0424(9) Uani 1 1 d .
C2 C 0.3662(7) 0.9936(5) -0.1190(4) 0.0388(12) Uani 1 1 d .
H2A H 0.2727 1.0242 -0.1440 0.047 Uiso 1 1 calc R
H2B H 0.3721 1.0414 -0.0777 0.047 Uiso 1 1 calc R
C13 C 0.0991(8) 0.7621(5) 0.1378(3) 0.0428(13) Uani 1 1 d .
C7 C -0.0421(7) 0.8296(5) -0.2017(4) 0.0417(13) Uani 1 1 d .
H7A H -0.1002 0.8876 -0.1717 0.050 Uiso 1 1 calc R
O7 O -0.2328(4) 0.6917(3) -0.3613(2) 0.0345(8) Uani 1 1 d .
O4 O 0.6000(5) 1.5008(3) -0.3778(3) 0.0501(11) Uani 1 1 d .
C4 C 0.2280(8) 0.8811(5) 0.0116(3) 0.0407(13) Uani 1 1 d .
H4A H 0.2598 0.9209 0.0507 0.049 Uiso 1 1 calc R
H4B H 0.1325 0.9251 -0.0060 0.049 Uiso 1 1 calc R
C15 C -0.0153(8) 0.6390(5) 0.2671(4) 0.0486(15) Uani 1 1 d .
H15A H -0.0291 0.5645 0.2988 0.058 Uiso 1 1 calc R
O6 O -0.0041(4) 0.5894(3) -0.4042(2) 0.0317(8) Uani 1 1 d .
C6 C 0.1107(6) 0.7915(4) -0.1945(3) 0.0339(11) Uani 1 1 d .
C9 C -0.0251(6) 0.6980(4) -0.2965(3) 0.0275(10) Uani 1 1 d .
O9 O -0.1827(4) 0.6230(3) 0.4490(2) 0.0351(8) Uani 1 1 d .
C8 C -0.1100(6) 0.7838(5) -0.2522(4) 0.0358(12) Uani 1 1 d .
H8A H -0.2144 0.8104 -0.2571 0.043 Uiso 1 1 calc R
O8 O -0.2843(6) 0.7972(4) 0.4180(3) 0.0586(12) Uani 1 1 d U
C22 C 0.4953(7) 1.3013(5) -0.2713(4) 0.0503(16) Uani 1 1 d .
H22 H 0.4289 1.3706 -0.2667 0.060 Uiso 1 1 calc R
C21 C 0.4453(7) 1.2008(5) -0.2227(4) 0.0473(14) Uani 1 1 d .
H21A H 0.3468 1.2013 -0.1835 0.057 Uiso 1 1 calc R
C20 C 0.5399(7) 1.0997(4) -0.2318(3) 0.0365(12) Uani 1 1 d .
C19 C -0.1929(6) 0.7154(5) 0.3945(4) 0.0353(11) Uani 1 1 d U
O3 O 0.1991(6) 0.7701(3) 0.0572(3) 0.0510(11) Uani 1 1 d .
C3 C 0.5097(7) 0.8145(5) -0.0430(4) 0.0465(14) Uani 1 1 d .
H3A H 0.4992 0.7365 -0.0120 0.070 Uiso 1 1 calc R
H3B H 0.5349 0.8564 -0.0038 0.070 Uiso 1 1 calc R
H3C H 0.5927 0.8141 -0.0960 0.070 Uiso 1 1 calc R
O5 O 0.8312(4) 1.4045(3) -0.4237(2) 0.0341(8) Uani 1 1 d .
C5 C 0.3178(6) 0.8016(4) -0.1274(3) 0.0337(11) Uani 1 1 d .
H5A H 0.3963 0.8043 -0.1833 0.040 Uiso 1 1 calc R
H5B H 0.3189 0.7217 -0.0962 0.040 Uiso 1 1 calc R
C26 C 0.6956(6) 1.4103(4) -0.3794(3) 0.0319(11) Uani 1 1 d .
C11 C 0.1943(6) 0.7049(4) -0.2354(4) 0.0348(11) Uani 1 1 d .
H11A H 0.2971 0.6763 -0.2281 0.042 Uiso 1 1 calc R
C25 C 0.6844(7) 1.0995(4) -0.2878(4) 0.0378(12) Uani 1 1 d .
H25A H 0.7484 1.0299 -0.2952 0.045 Uiso 1 1 calc R
C24 C 0.7348(6) 1.2004(4) -0.3327(3) 0.0346(11) Uani 1 1 d .
H24A H 0.8362 1.2003 -0.3687 0.041 Uiso 1 1 calc R
C23 C 0.6398(6) 1.3026(4) -0.3264(3) 0.0332(11) Uani 1 1 d .
C28 C -0.6415(7) 0.9378(4) 0.5968(4) 0.0438(14) Uani 1 1 d .
H28A H -0.6670 1.0090 0.6147 0.053 Uiso 1 1 calc R
C32 C -0.9651(6) 0.8832(5) 0.5144(4) 0.0434(14) Uani 1 1 d .
H32 H -0.9411 0.8031 0.5241 0.052 Uiso 1 1 calc R
C30 C -0.8645(6) 0.9472(5) 0.5247(3) 0.0392(13) Uani 1 1 d .
C29 C -0.6455(6) 0.7907(5) 0.5398(3) 0.0403(13) Uani 1 1 d .
H29A H -0.6766 0.7420 0.5106 0.048 Uiso 1 1 calc R
C12 C -0.0921(5) 0.6553(4) -0.3579(3) 0.0269(10) Uani 1 1 d .
C18 C 0.0222(7) 0.8553(5) 0.1743(4) 0.0438(13) Uani 1 1 d .
H18A H 0.0349 0.9298 0.1423 0.053 Uiso 1 1 calc R
C17 C -0.0719(7) 0.8389(5) 0.2565(4) 0.0427(13) Uani 1 1 d .
H17A H -0.1253 0.9023 0.2816 0.051 Uiso 1 1 calc R
C16 C -0.0901(7) 0.7298(5) 0.3039(3) 0.0397(13) Uani 1 1 d .
C27 C -0.5180(6) 0.8594(4) 0.6101(4) 0.0405(13) Uani 1 1 d .
H27A H -0.4410 0.8662 0.6396 0.049 Uiso 1 1 calc R
C10 C 0.1273(6) 0.6599(4) -0.2874(3) 0.0293(10) Uani 1 1 d .
H10A H 0.1862 0.6020 -0.3173 0.035 Uiso 1 1 calc R
C31 C -0.8973(7) 1.0649(5) 0.5104(4) 0.0439(14) Uani 1 1 d .
H31 H -0.8262 1.1090 0.5176 0.053 Uiso 1 1 calc R
C14 C 0.0805(9) 0.6546(5) 0.1839(4) 0.0545(17) Uani 1 1 d .
H14A H 0.1333 0.5910 0.1589 0.065 Uiso 1 1 calc R

loop_
_atom_site_aniso_label
_atom_site_aniso_U_11
_atom_site_aniso_U_22
_atom_site_aniso_U_33
_atom_site_aniso_U_23
_atom_site_aniso_U_13
_atom_site_aniso_U_12
Zn1 0.0239(4) 0.0180(4) 0.0214(4) -0.0001(3) 0.0020(3) 0.0019(3)
N1 0.034(2) 0.035(2) 0.041(3) 0.004(2) -0.005(2) 0.0139(19)
O1 0.053(2) 0.032(2) 0.043(2) 0.0044(16) -0.0016(18) -0.0220(18)
C1 0.049(3) 0.035(3) 0.028(3) 0.003(2) -0.011(2) -0.022(2)
Zn2 0.0186(3) 0.0193(3) 0.0267(3) -0.0041(2) -0.0025(2) 0.0002(2)
N2 0.036(2) 0.029(2) 0.038(2) -0.0017(18) -0.0085(19) 0.0108(18)
O2 0.046(2) 0.040(2) 0.052(2) -0.0153(18) -0.0189(18) -0.0115(17)
C2 0.051(3) 0.035(3) 0.034(3) 0.000(2) -0.008(2) -0.023(2)
C13 0.062(4) 0.037(3) 0.025(3) 0.000(2) -0.002(2) -0.010(3)
C7 0.042(3) 0.041(3) 0.048(3) -0.023(3) -0.013(3) 0.001(2)
O7 0.0272(18) 0.038(2) 0.043(2) -0.0147(16) -0.0113(15) -0.0007(15)
O4 0.040(2) 0.0259(19) 0.068(3) -0.0022(18) 0.014(2) -0.0064(17)
C4 0.067(4) 0.032(3) 0.027(3) -0.001(2) -0.007(2) -0.026(3)
C15 0.071(4) 0.033(3) 0.038(3) 0.001(2) -0.006(3) -0.014(3)
O6 0.0299(18) 0.0350(19) 0.0295(18) -0.0088(15) -0.0062(14) 0.0010(15)
C6 0.040(3) 0.033(3) 0.034(3) -0.008(2) -0.013(2) -0.009(2)
C9 0.029(2) 0.026(2) 0.028(2) -0.0024(19) -0.0076(19) -0.0041(19)
O9 0.0271(18) 0.036(2) 0.0272(17) 0.0074(15) 0.0035(14) 0.0051(14)
C8 0.031(3) 0.036(3) 0.045(3) -0.015(2) -0.015(2) 0.001(2)
O8 0.060(3) 0.041(2) 0.057(3) -0.005(2) 0.007(2) 0.006(2)
C22 0.047(3) 0.031(3) 0.062(4) -0.004(3) 0.011(3) -0.014(3)
C21 0.044(3) 0.039(3) 0.051(3) -0.003(3) 0.009(3) -0.018(3)
C20 0.049(3) 0.028(3) 0.034(3) 0.003(2) -0.009(2) -0.018(2)
C19 0.036(3) 0.035(3) 0.038(3) -0.009(2) -0.011(2) -0.004(2)
O3 0.080(3) 0.034(2) 0.029(2) -0.0011(16) 0.0086(19) -0.016(2)
C3 0.058(4) 0.046(3) 0.043(3) 0.003(3) -0.025(3) -0.022(3)
O5 0.0314(19) 0.0267(18) 0.0337(19) 0.0043(14) 0.0042(15) -0.0049(14)
C5 0.039(3) 0.031(3) 0.034(3) -0.001(2) -0.012(2) -0.015(2)
C26 0.038(3) 0.021(2) 0.033(3) -0.0039(19) 0.003(2) -0.008(2)
C11 0.032(3) 0.034(3) 0.043(3) -0.006(2) -0.014(2) -0.008(2)
C25 0.045(3) 0.023(2) 0.041(3) 0.002(2) -0.006(2) -0.006(2)
C24 0.037(3) 0.029(3) 0.033(3) 0.000(2) -0.003(2) -0.007(2)
C23 0.039(3) 0.022(2) 0.035(3) -0.001(2) 0.001(2) -0.011(2)
C28 0.039(3) 0.022(3) 0.057(4) 0.000(2) -0.002(3) 0.007(2)
C32 0.036(3) 0.037(3) 0.037(3) 0.011(2) 0.001(2) 0.012(2)
C30 0.029(3) 0.037(3) 0.032(3) 0.010(2) 0.001(2) 0.015(2)
C29 0.040(3) 0.039(3) 0.033(3) -0.005(2) -0.012(2) 0.019(2)
C12 0.027(2) 0.022(2) 0.029(2) 0.0027(18) -0.0064(19) -0.0048(18)
C18 0.061(4) 0.036(3) 0.035(3) -0.004(2) -0.007(3) -0.015(3)
C17 0.054(4) 0.034(3) 0.040(3) -0.007(2) -0.008(3) -0.008(3)
C16 0.048(3) 0.042(3) 0.026(3) -0.005(2) -0.014(2) 0.007(2)
C27 0.035(3) 0.028(3) 0.050(3) -0.001(2) -0.003(2) 0.000(2)
C10 0.029(2) 0.028(2) 0.031(2) -0.0063(19) -0.007(2) -0.0048(19)
C31 0.035(3) 0.038(3) 0.040(3) 0.010(2) -0.002(2) 0.011(2)
C14 0.076(5) 0.038(3) 0.040(3) -0.007(3) 0.005(3) -0.007(3)

loop_
_atom_type_symbol
_atom_type_description
_atom_type_scat_dispersion_real
_atom_type_scat_dispersion_imag
_atom_type_scat_source
C C 0.0033 0.0016 'International Tables Vol C Tables 4.2.6.8 and 6.1.1.4'
H H 0.0000 0.0000 'International Tables Vol C Tables 4.2.6.8 and 6.1.1.4'
N N 0.0061 0.0033 'International Tables Vol C Tables 4.2.6.8 and 6.1.1.4'
O O 0.0106 0.0060 'International Tables Vol C Tables 4.2.6.8 and 6.1.1.4'
Zn Zn 0.2839 1.4301 'International Tables Vol C Tables 4.2.6.8 and 6.1.1.4'

loop_
_geom_angle_atom_site_label_1
_geom_angle_atom_site_label_2
_geom_angle_atom_site_label_3
_geom_angle
_geom_angle_site_symmetry_1
_geom_angle_site_symmetry_3
O6 Zn1 O6 180.00(10) 2_565 1_556
O6 Zn1 O5 85.26(14) 2_565 1_446
O6 Zn1 O5 94.74(14) 1_556 1_446
O6 Zn1 O5 94.74(14) 2_565 2_675
O6 Zn1 O5 85.26(14) 1_556 2_675
O5 Zn1 O5 180.00(16) 1_446 2_675
O6 Zn1 O9 88.18(14) 2_565 .
O6 Zn1 O9 91.82(14) 1_556 .
O5 Zn1 O9 88.44(13) 1_446 .
O5 Zn1 O9 91.56(13) 2_675 .
O6 Zn1 O9 91.82(14) 2_565 2_566
O6 Zn1 O9 88.18(14) 1_556 2_566
O5 Zn1 O9 91.56(13) 1_446 2_566
O5 Zn1 O9 88.44(13) 2_675 2_566
O9 Zn1 O9 180.00(17) . 2_566
C29 N1 C28 107.3(4) . .
C29 N1 C30 126.1(5) . .
C28 N1 C30 126.6(5) . .
C20 O1 C2 116.5(4) . .
C5 C1 C4 111.4(4) . .
C5 C1 C2 111.0(4) . .
C4 C1 C2 104.9(5) . .
C5 C1 C3 107.7(5) . .
C4 C1 C3 110.3(4) . .
C2 C1 C3 111.6(4) . .
O4 Zn2 O7 104.28(19) 1_446 1_556
O4 Zn2 N2 110.22(18) 1_446 .
O7 Zn2 N2 95.16(17) 1_556 .
O4 Zn2 O9 108.03(16) 1_446 .
O7 Zn2 O9 107.49(16) 1_556 .
N2 Zn2 O9 128.44(16) . .
C29 N2 C27 107.0(4) . .
C29 N2 Zn2 130.3(4) . .
C27 N2 Zn2 121.5(4) . .
C6 O2 C5 117.2(4) . .
O1 C2 C1 108.7(5) . .
O3 C13 C14 116.1(5) . .
O3 C13 C18 123.7(5) . .
C14 C13 C18 120.2(5) . .
C8 C7 C6 120.5(5) . .
C12 O7 Zn2 123.0(3) . 1_554
C26 O4 Zn2 121.6(3) . 1_664
O3 C4 C1 108.9(5) . .
C16 C15 C14 120.4(5) . .
C12 O6 Zn1 142.0(3) . 1_554
O2 C6 C11 124.7(5) . .
O2 C6 C7 115.1(5) . .
C11 C6 C7 120.2(5) . .
C10 C9 C8 118.7(4) . .
C10 C9 C12 120.6(4) . .
C8 C9 C12 120.5(4) . .
C19 O9 Zn2 106.3(3) . .
C19 O9 Zn1 137.8(3) . .
Zn2 O9 Zn1 102.85(14) . .
C7 C8 C9 120.0(5) . .
C23 C22 C21 121.2(6) . .
C20 C21 C22 119.4(5) . .
O1 C20 C21 124.4(5) . .
O1 C20 C25 115.5(5) . .
C21 C20 C25 120.1(5) . .
O8 C19 O9 119.1(5) . .
O8 C19 C16 119.6(5) . .
O9 C19 C16 121.3(5) . .
C13 O3 C4 116.6(4) . .
C26 O5 Zn1 143.7(3) . 1_664
O2 C5 C1 108.8(4) . .
O5 C26 O4 124.8(4) . .
O5 C26 C23 117.7(4) . .
O4 C26 C23 117.5(4) . .
C6 C11 C10 119.5(5) . .
C24 C25 C20 119.7(5) . .
C25 C24 C23 121.0(5) . .
C22 C23 C24 118.6(5) . .
C22 C23 C26 121.9(5) . .
C24 C23 C26 119.5(5) . .
C27 C28 N1 106.5(5) . .
C30 C32 C31 119.9(5) . 2_376
C32 C30 C31 121.0(5) . .
C32 C30 N1 120.4(5) . .
C31 C30 N1 118.6(6) . .
N2 C29 N1 110.2(5) . .
O6 C12 O7 125.1(4) . .
O6 C12 C9 117.6(4) . .
O7 C12 C9 117.3(4) . .
C17 C18 C13 119.5(5) . .
C18 C17 C16 120.4(6) . .
C15 C16 C17 119.6(5) . .
C15 C16 C19 121.6(5) . .
C17 C16 C19 118.8(5) . .
C28 C27 N2 109.1(5) . .
C11 C10 C9 121.1(5) . .
C32 C31 C30 119.2(6) 2_376 .
C13 C14 C15 119.8(6) . .

loop_
_geom_bond_atom_site_label_1
_geom_bond_atom_site_label_2
_geom_bond_distance
_geom_bond_site_symmetry_2
Zn1 O6 2.058(3) 2_565
Zn1 O6 2.058(3) 1_556
Zn1 O5 2.062(3) 1_446
Zn1 O5 2.062(3) 2_675
Zn1 O9 2.190(3) .
Zn1 O9 2.190(3) 2_566
N1 C29 1.362(7) .
N1 C28 1.372(8) .
N1 C30 1.438(6) .
O1 C20 1.373(6) .
O1 C2 1.425(7) .
C1 C5 1.518(7) .
C1 C4 1.519(8) .
C1 C2 1.524(7) .
C1 C3 1.543(8) .
Zn2 O4 1.938(4) 1_446
Zn2 O7 1.977(3) 1_556
Zn2 N2 2.002(4) .
Zn2 O9 2.012(3) .
N2 C29 1.310(7) .
N2 C27 1.376(7) .
O2 C6 1.364(6) .
O2 C5 1.438(6) .
C13 O3 1.368(7) .
C13 C14 1.372(8) .
C13 C18 1.390(8) .
C7 C8 1.378(7) .
C7 C6 1.390(8) .
O7 C12 1.270(6) .
O7 Zn2 1.977(3) 1_554
O4 C26 1.272(6) .
O4 Zn2 1.938(4) 1_664
C4 O3 1.425(6) .
C15 C16 1.364(8) .
C15 C14 1.385(8) .
O6 C12 1.253(6) .
O6 Zn1 2.058(3) 1_554
C6 C11 1.376(8) .
C9 C10 1.393(7) .
C9 C8 1.399(7) .
C9 C12 1.491(7) .
O9 C19 1.262(6) .
O8 C19 1.239(7) .
C22 C23 1.379(8) .
C22 C21 1.383(8) .
C21 C20 1.382(8) .
C20 C25 1.385(8) .
C19 C16 1.501(8) .
O5 C26 1.248(6) .
O5 Zn1 2.062(3) 1_664
C26 C23 1.494(6) .
C11 C10 1.385(7) .
C25 C24 1.375(7) .
C24 C23 1.388(7) .
C28 C27 1.351(7) .
C32 C30 1.360(9) .
C32 C31 1.385(8) 2_376
C30 C31 1.394(8) .
C18 C17 1.367(8) .
C17 C16 1.393(8) .
C31 C32 1.385(8) 2_376
